data_4502981
loop_
_publ_author_name
'Kukovec, Boris-Marko'
'Venter, Gerhard A.'
'Oliver, Clive L.'

_publ_section_title
;
 Structural and DFT Studies on the Polymorphism of a Cadmium(II)
 Dipicolinate Coordination Polymer
;
_journal_issue 1
_journal_name_full 'Crystal Growth &amp; Design'
_journal_page_first 456
_journal_paper_doi 10.1021/cg201285g
_journal_volume 12
_journal_year 2012
_chemical_formula_moiety 'C14 H12 Cd2 N2 O11'
_chemical_formula_sum 'C14 H12 Cd2 N2 O11'
_chemical_formula_weight 609.06
_chemical_name_systematic
; 
 ? 
;
_space_group_IT_number 15
_symmetry_cell_setting monoclinic
_symmetry_space_group_name_Hall '-C 2yc'
_symmetry_space_group_name_H-M 'C 1 2/c 1'
_atom_sites_solution_hydrogens geom
_atom_sites_solution_primary direct
_atom_sites_solution_secondary difmap
_audit_creation_method SHELXL-97
_cell_angle_alpha 90.00
_cell_angle_beta 93.750(4)
_cell_angle_gamma 90.00
_cell_formula_units_Z 8
_cell_length_a 25.8521(15)
_cell_length_b 9.7306(7)
_cell_length_c 13.3763(7)
_cell_measurement_reflns_used 5722
_cell_measurement_temperature 173(2)
_cell_measurement_theta_max 25.00
_cell_measurement_theta_min 3.16
_cell_volume 3357.7(4)
_computing_cell_refinement 'DENZO-SMN (Otwinowski & Minor, 1997)'
_computing_data_collection 'COLLECT (Nonius, 2000)'
_computing_data_reduction DENZO-SMN
_computing_publication_material 'SHELXL-97 (Sheldrick, 1997)'
_computing_structure_refinement 'SHELXL-97 (Sheldrick, 1997)'
_computing_structure_solution 'SHELXS-97 (Sheldrick, 1997)'
_diffrn_ambient_temperature 173(2)
_diffrn_measured_fraction_theta_full 0.997
_diffrn_measured_fraction_theta_max 0.997
_diffrn_measurement_device_type 'Nonius Kappa CCD diffractometer'
_diffrn_measurement_method '\f-scan and \w-scan'
_diffrn_radiation_monochromator graphite
_diffrn_radiation_source 'fine-focus sealed tube'
_diffrn_radiation_type MoK\a
_diffrn_radiation_wavelength 0.71073
_diffrn_reflns_av_R_equivalents 0.0260
_diffrn_reflns_av_sigmaI/netI 0.0298
_diffrn_reflns_limit_h_max 30
_diffrn_reflns_limit_h_min -30
_diffrn_reflns_limit_k_max 11
_diffrn_reflns_limit_k_min -11
_diffrn_reflns_limit_l_max 15
_diffrn_reflns_limit_l_min -15
_diffrn_reflns_number 5722
_diffrn_reflns_theta_full 25.00
_diffrn_reflns_theta_max 25.00
_diffrn_reflns_theta_min 3.16
_exptl_absorpt_coefficient_mu 2.603
_exptl_absorpt_correction_T_max 0.88
_exptl_absorpt_correction_T_min 0.86
_exptl_absorpt_correction_type multi-scan
_exptl_absorpt_process_details 'SADABS (Bruker, 2009)'
_exptl_crystal_colour colourless
_exptl_crystal_density_diffrn 2.410
_exptl_crystal_density_method 'not measured'
_exptl_crystal_description needle
_exptl_crystal_F_000 2352
_exptl_crystal_size_max 0.15
_exptl_crystal_size_mid 0.05
_exptl_crystal_size_min 0.05
_refine_diff_density_max 1.961
_refine_diff_density_min -1.138
_refine_diff_density_rms 0.177
_refine_ls_extinction_method none
_refine_ls_goodness_of_fit_ref 1.064
_refine_ls_hydrogen_treatment mixed
_refine_ls_matrix_type full
_refine_ls_number_parameters 280
_refine_ls_number_reflns 2954
_refine_ls_number_restraints 6
_refine_ls_restrained_S_all 1.063
_refine_ls_R_factor_all 0.0516
_refine_ls_R_factor_gt 0.0372
_refine_ls_shift/su_max 0.001
_refine_ls_shift/su_mean 0.000
_refine_ls_structure_factor_coef Fsqd
_refine_ls_weighting_details 'calc w=1/[\s^2^(Fo^2^)+(0.0650P)^2^+0.0000P] where P=(Fo^2^+2Fc^2^)/3'
_refine_ls_weighting_scheme calc
_refine_ls_wR_factor_gt 0.0888
_refine_ls_wR_factor_ref 0.0967
_reflns_number_gt 2299
_reflns_number_total 2954
_reflns_threshold_expression >2sigma(I)
_cod_data_source_file cg201285g_si_004.cif
_cod_data_source_block 1
_cod_original_sg_symbol_H-M 'C 2/c'
_cod_database_code 4502981

loop_
_symmetry_equiv_pos_as_xyz
'x, y, z'
'-x, y, -z+1/2'
'x+1/2, y+1/2, z'
'-x+1/2, y+1/2, -z+1/2'
'-x, -y, -z'
'x, -y, z-1/2'
'-x+1/2, -y+1/2, -z'
'x+1/2, -y+1/2, z-1/2'

loop_
_atom_site_label
_atom_site_type_symbol
_atom_site_fract_x
_atom_site_fract_y
_atom_site_fract_z
_atom_site_U_iso_or_equiv
_atom_site_adp_type
_atom_site_occupancy
_atom_site_symmetry_multiplicity
_atom_site_calc_flag
_atom_site_refinement_flags
Cd1 Cd 0.354896(13) 0.01457(3) 0.39878(2) 0.02335(14) Uani 1 1 d .
Cd2 Cd 0.409146(13) -0.01281(3) 0.67089(2) 0.02345(14) Uani 1 1 d .
N1 N 0.32107(14) 0.2364(3) 0.3880(2) 0.0256(8) Uani 1 1 d .
N2 N 0.43079(14) -0.2446(3) 0.6865(2) 0.0256(8) Uani 1 1 d .
O1 O 0.28980(14) -0.1142(4) 0.4469(2) 0.0396(8) Uani 1 1 d D
H11 H 0.2687(16) -0.161(4) 0.413(3) 0.048 Uiso 1 1 d D
H12 H 0.293(2) -0.142(5) 0.504(2) 0.048 Uiso 1 1 d D
O2 O 0.38028(12) -0.1540(3) 0.2852(2) 0.0281(7) Uani 1 1 d D
H21 H 0.3955(17) -0.207(4) 0.328(3) 0.034 Uiso 1 1 d D
H22 H 0.3612(16) -0.206(4) 0.250(3) 0.034 Uiso 1 1 d D
O3 O 0.35981(11) 0.1232(3) 0.55897(19) 0.0276(7) Uani 1 1 d .
O4 O 0.32505(13) 0.2917(3) 0.6481(2) 0.0371(8) Uani 1 1 d .
O5 O 0.32826(11) 0.0836(3) 0.2253(2) 0.0272(7) Uani 1 1 d .
O6 O 0.29732(12) 0.2533(3) 0.1250(2) 0.0308(7) Uani 1 1 d .
O7 O 0.47834(13) 0.1054(3) 0.6233(2) 0.0339(8) Uani 1 1 d D
H71 H 0.4713(18) 0.156(4) 0.572(3) 0.041 Uiso 1 1 d D
H72 H 0.5059(14) 0.061(5) 0.619(3) 0.041 Uiso 1 1 d D
O8 O 0.40400(11) -0.1228(3) 0.5130(2) 0.0275(7) Uani 1 1 d .
O9 O 0.41626(13) -0.3169(3) 0.4289(2) 0.0365(8) Uani 1 1 d .
O10 O 0.43690(11) -0.0790(3) 0.84500(19) 0.0265(7) Uani 1 1 d .
O11 O 0.45934(12) -0.2537(3) 0.9483(2) 0.0328(7) Uani 1 1 d .
C1 C 0.33617(17) 0.2366(4) 0.5687(3) 0.0276(10) Uani 1 1 d .
C2 C 0.32086(17) 0.3118(4) 0.4724(3) 0.0280(10) Uani 1 1 d .
C3 C 0.31020(19) 0.4502(5) 0.4699(3) 0.0337(11) Uani 1 1 d .
H3 H 0.3101 0.5014 0.5303 0.040 Uiso 1 1 calc R
C4 C 0.2997(2) 0.5139(4) 0.3788(4) 0.0380(13) Uani 1 1 d .
H4 H 0.2937 0.6102 0.3756 0.046 Uiso 1 1 calc R
C5 C 0.29783(18) 0.4359(4) 0.2921(3) 0.0310(10) Uani 1 1 d .
H5 H 0.2892 0.4767 0.2287 0.037 Uiso 1 1 calc R
C6 C 0.30898(17) 0.2962(4) 0.2998(3) 0.0258(10) Uani 1 1 d .
C7 C 0.31106(17) 0.2041(4) 0.2093(3) 0.0264(10) Uani 1 1 d .
C8 C 0.41477(17) -0.2492(4) 0.5067(3) 0.0284(10) Uani 1 1 d .
C9 C 0.42609(17) -0.3242(4) 0.6053(3) 0.0272(10) Uani 1 1 d .
C10 C 0.42978(18) -0.4671(4) 0.6113(3) 0.0301(10) Uani 1 1 d .
H10 H 0.4275 -0.5217 0.5523 0.036 Uiso 1 1 calc R
C11 C 0.43676(19) -0.5272(4) 0.7037(3) 0.0321(11) Uani 1 1 d .
H11A H 0.4386 -0.6243 0.7101 0.038 Uiso 1 1 calc R
C12 C 0.44117(18) -0.4428(4) 0.7888(3) 0.0308(11) Uani 1 1 d .
H12A H 0.4456 -0.4822 0.8537 0.037 Uiso 1 1 calc R
C13 C 0.43906(17) -0.3032(4) 0.7773(3) 0.0258(10) Uani 1 1 d .
C14 C 0.44584(16) -0.2061(4) 0.8651(3) 0.0249(9) Uani 1 1 d .

loop_
_atom_site_aniso_label
_atom_site_aniso_U_11
_atom_site_aniso_U_22
_atom_site_aniso_U_33
_atom_site_aniso_U_23
_atom_site_aniso_U_13
_atom_site_aniso_U_12
Cd1 0.0305(2) 0.0181(2) 0.0216(2) 0.00035(11) 0.00256(15) 0.00002(12)
Cd2 0.0315(2) 0.0176(2) 0.0213(2) 0.00003(11) 0.00223(16) -0.00033(12)
N1 0.034(2) 0.0187(18) 0.024(2) 0.0024(15) 0.0011(16) 0.0028(15)
N2 0.035(2) 0.0206(18) 0.0213(19) 0.0031(15) 0.0009(16) 0.0007(16)
O1 0.045(2) 0.047(2) 0.0257(18) 0.0054(16) -0.0062(16) -0.0183(17)
O2 0.043(2) 0.0185(17) 0.0220(17) -0.0006(11) -0.0030(14) -0.0010(13)
O3 0.0387(18) 0.0206(15) 0.0234(15) 0.0007(12) 0.0013(13) 0.0021(14)
O4 0.056(2) 0.0312(17) 0.0238(17) -0.0037(13) 0.0021(15) 0.0144(16)
O5 0.0350(18) 0.0189(15) 0.0274(16) 0.0017(12) 0.0000(13) 0.0028(13)
O6 0.0388(19) 0.0307(16) 0.0226(16) 0.0015(13) 0.0005(14) 0.0080(14)
O7 0.035(2) 0.0311(19) 0.0352(18) 0.0085(14) 0.0028(16) -0.0003(14)
O8 0.0373(18) 0.0207(16) 0.0243(15) -0.0009(12) -0.0006(13) 0.0010(13)
O9 0.059(2) 0.0230(15) 0.0265(17) -0.0038(14) -0.0033(15) 0.0079(15)
O10 0.0314(17) 0.0214(16) 0.0271(16) 0.0013(12) 0.0038(13) -0.0025(13)
O11 0.043(2) 0.0285(16) 0.0261(17) 0.0002(13) -0.0008(15) 0.0054(14)
C1 0.034(3) 0.023(2) 0.025(2) -0.0026(19) 0.000(2) -0.0003(19)
C2 0.030(3) 0.023(2) 0.030(2) -0.0018(18) 0.000(2) 0.0023(18)
C3 0.046(3) 0.027(2) 0.028(2) -0.006(2) -0.002(2) 0.010(2)
C4 0.053(4) 0.024(3) 0.036(3) -0.0012(19) -0.003(3) 0.011(2)
C5 0.036(3) 0.028(2) 0.028(2) 0.002(2) 0.001(2) 0.001(2)
C6 0.028(2) 0.022(2) 0.027(2) 0.0038(18) 0.0000(19) 0.0005(18)
C7 0.027(2) 0.025(2) 0.027(2) 0.0007(19) 0.0003(19) -0.0012(19)
C8 0.031(3) 0.023(2) 0.031(3) -0.0043(19) 0.004(2) 0.0001(19)
C9 0.034(3) 0.019(2) 0.028(2) -0.0001(18) 0.0002(19) -0.0010(18)
C10 0.036(3) 0.023(2) 0.032(3) -0.0007(19) 0.004(2) 0.003(2)
C11 0.042(3) 0.020(2) 0.033(3) -0.0003(19) -0.002(2) 0.000(2)
C12 0.047(3) 0.018(2) 0.028(2) 0.0086(19) 0.005(2) -0.003(2)
C13 0.026(2) 0.025(2) 0.027(2) 0.0003(18) 0.0009(19) 0.0010(18)
C14 0.024(2) 0.027(2) 0.024(2) 0.0047(18) 0.0029(19) 0.0014(18)

loop_
_atom_type_symbol
_atom_type_description
_atom_type_scat_dispersion_real
_atom_type_scat_dispersion_imag
_atom_type_scat_source
C C 0.0033 0.0016 'International Tables Vol C Tables 4.2.6.8 and 6.1.1.4'
H H 0.0000 0.0000 'International Tables Vol C Tables 4.2.6.8 and 6.1.1.4'
Cd Cd -0.8075 1.2024 'International Tables Vol C Tables 4.2.6.8 and 6.1.1.4'
N N 0.0061 0.0033 'International Tables Vol C Tables 4.2.6.8 and 6.1.1.4'
O O 0.0106 0.0060 'International Tables Vol C Tables 4.2.6.8 and 6.1.1.4'

loop_
_geom_angle_atom_site_label_1
_geom_angle_atom_site_label_2
_geom_angle_atom_site_label_3
_geom_angle
_geom_angle_site_symmetry_1
_geom_angle_site_symmetry_3
O1 Cd1 N1 104.56(13) . .
O1 Cd1 O8 82.98(11) . .
N1 Cd1 O8 138.99(11) . .
O1 Cd1 O2 92.44(12) . .
N1 Cd1 O2 136.36(11) . .
O8 Cd1 O2 82.05(10) . .
O1 Cd1 O10 161.03(12) . 6
N1 Cd1 O10 94.34(11) . 6
O8 Cd1 O10 83.77(10) . 6
O2 Cd1 O10 72.30(10) . 6
O1 Cd1 O3 89.21(11) . .
N1 Cd1 O3 69.05(10) . .
O8 Cd1 O3 70.85(10) . .
O2 Cd1 O3 152.44(10) . .
O10 Cd1 O3 99.17(9) 6 .
O1 Cd1 O5 104.79(11) . .
N1 Cd1 O5 67.04(10) . .
O8 Cd1 O5 150.97(9) . .
O2 Cd1 O5 69.85(10) . .
O10 Cd1 O5 80.94(10) 6 .
O3 Cd1 O5 135.95(9) . .
O1 Cd1 Cd2 127.85(8) . 6
N1 Cd1 Cd2 97.08(8) . 6
O8 Cd1 Cd2 109.92(7) . 6
O2 Cd1 Cd2 43.79(7) . 6
O10 Cd1 Cd2 46.09(6) 6 6
O3 Cd1 Cd2 142.93(7) . 6
O5 Cd1 Cd2 43.37(7) . 6
O7 Cd2 O3 86.53(11) . .
O7 Cd2 N2 109.22(12) . .
O3 Cd2 N2 136.87(11) . .
O7 Cd2 O5 166.25(11) . 6_556
O3 Cd2 O5 84.52(10) . 6_556
N2 Cd2 O5 84.40(11) . 6_556
O7 Cd2 O8 88.73(11) . .
O3 Cd2 O8 71.63(10) . .
N2 Cd2 O8 68.98(10) . .
O5 Cd2 O8 98.28(10) 6_556 .
O7 Cd2 O2 96.96(11) . 6_556
O3 Cd2 O2 80.98(9) . 6_556
N2 Cd2 O2 133.25(10) . 6_556
O5 Cd2 O2 71.35(10) 6_556 6_556
O8 Cd2 O2 151.64(10) . 6_556
O7 Cd2 O10 102.24(11) . .
O3 Cd2 O10 150.39(9) . .
N2 Cd2 O10 67.08(10) . .
O5 Cd2 O10 80.93(10) 6_556 .
O8 Cd2 O10 135.91(9) . .
O2 Cd2 O10 69.98(9) 6_556 .
O7 Cd2 Cd1 129.09(8) . 6_556
O3 Cd2 Cd1 109.66(7) . 6_556
N2 Cd2 Cd1 91.43(8) . 6_556
O5 Cd2 Cd1 45.94(7) 6_556 6_556
O8 Cd2 Cd1 141.97(7) . 6_556
O2 Cd2 Cd1 43.24(7) 6_556 6_556
O10 Cd2 Cd1 43.52(7) . 6_556
C6 N1 C2 119.4(4) . .
C6 N1 Cd1 121.6(3) . .
C2 N1 Cd1 118.4(3) . .
C9 N2 C13 119.3(4) . .
C9 N2 Cd2 118.7(3) . .
C13 N2 Cd2 121.0(3) . .
Cd1 O1 H11 130(3) . .
Cd1 O1 H12 116(4) . .
H11 O1 H12 110(5) . .
Cd1 O2 Cd2 92.97(11) . 6
Cd1 O2 H21 97(3) . .
Cd2 O2 H21 134(3) 6 .
Cd1 O2 H22 127(3) . .
Cd2 O2 H22 105(3) 6 .
H21 O2 H22 104(5) . .
C1 O3 Cd2 132.6(3) . .
C1 O3 Cd1 118.6(3) . .
Cd2 O3 Cd1 108.78(11) . .
C7 O5 Cd2 121.7(3) . 6
C7 O5 Cd1 118.9(3) . .
Cd2 O5 Cd1 90.70(10) 6 .
Cd2 O7 H71 113(3) . .
Cd2 O7 H72 117(4) . .
H71 O7 H72 112(4) . .
C8 O8 Cd1 128.6(3) . .
C8 O8 Cd2 120.0(3) . .
Cd1 O8 Cd2 108.74(11) . .
C14 O10 Cd1 110.1(2) . 6_556
C14 O10 Cd2 119.0(2) . .
Cd1 O10 Cd2 90.38(10) 6_556 .
O4 C1 O3 127.1(4) . .
O4 C1 C2 117.2(4) . .
O3 C1 C2 115.6(4) . .
N1 C2 C3 121.7(4) . .
N1 C2 C1 115.8(4) . .
C3 C2 C1 122.4(4) . .
C2 C3 C4 119.4(4) . .
C2 C3 H3 120.3 . .
C4 C3 H3 120.3 . .
C3 C4 C5 119.2(4) . .
C3 C4 H4 120.4 . .
C5 C4 H4 120.4 . .
C4 C5 C6 118.5(4) . .
C4 C5 H5 120.8 . .
C6 C5 H5 120.8 . .
N1 C6 C5 121.8(4) . .
N1 C6 C7 115.6(3) . .
C5 C6 C7 122.5(4) . .
O6 C7 O5 125.5(4) . .
O6 C7 C6 118.1(4) . .
O5 C7 C6 116.4(4) . .
O9 C8 O8 126.5(4) . .
O9 C8 C9 117.4(4) . .
O8 C8 C9 116.1(4) . .
N2 C9 C10 122.0(4) . .
N2 C9 C8 115.5(3) . .
C10 C9 C8 122.5(4) . .
C11 C10 C9 118.8(4) . .
C11 C10 H10 120.6 . .
C9 C10 H10 120.6 . .
C10 C11 C12 118.8(4) . .
C10 C11 H11A 120.6 . .
C12 C11 H11A 120.6 . .
C13 C12 C11 119.4(4) . .
C13 C12 H12A 120.3 . .
C11 C12 H12A 120.3 . .
N2 C13 C12 121.6(4) . .
N2 C13 C14 116.1(4) . .
C12 C13 C14 122.2(4) . .
O11 C14 O10 125.9(4) . .
O11 C14 C13 118.6(4) . .
O10 C14 C13 115.5(3) . .

loop_
_geom_bond_atom_site_label_1
_geom_bond_atom_site_label_2
_geom_bond_distance
_geom_bond_site_symmetry_2
Cd1 O1 2.227(3) .
Cd1 N1 2.330(3) .
Cd1 O8 2.341(3) .
Cd1 O2 2.358(3) .
Cd1 O10 2.367(3) 6
Cd1 O3 2.385(3) .
Cd1 O5 2.470(3) .
Cd1 Cd2 3.4379(5) 6
Cd2 O7 2.253(3) .
Cd2 O3 2.317(3) .
Cd2 N2 2.330(3) .
Cd2 O5 2.361(3) 6_556
Cd2 O8 2.363(3) .
Cd2 O2 2.382(3) 6_556
Cd2 O10 2.477(3) .
Cd2 Cd1 3.4379(5) 6_556
N1 C6 1.334(5) .
N1 C2 1.346(5) .
N2 C9 1.333(5) .
N2 C13 1.346(5) .
O1 H11 0.82(3) .
O1 H12 0.81(3) .
O2 Cd2 2.382(3) 6
O2 H21 0.85(3) .
O2 H22 0.83(3) .
O3 C1 1.272(5) .
O4 C1 1.239(5) .
O5 C7 1.268(5) .
O5 Cd2 2.361(3) 6
O6 C7 1.254(5) .
O7 H71 0.85(3) .
O7 H72 0.84(3) .
O8 C8 1.265(5) .
O9 C8 1.235(5) .
O10 C14 1.283(5) .
O10 Cd1 2.368(3) 6_556
O11 C14 1.235(5) .
C1 C2 1.512(6) .
C2 C3 1.375(6) .
C3 C4 1.378(6) .
C3 H3 0.9500 .
C4 C5 1.385(6) .
C4 H4 0.9500 .
C5 C6 1.392(6) .
C5 H5 0.9500 .
C6 C7 1.511(6) .
C8 C9 1.519(6) .
C9 C10 1.396(6) .
C10 C11 1.369(6) .
C10 H10 0.9500 .
C11 C12 1.401(6) .
C11 H11A 0.9500 .
C12 C13 1.368(6) .
C12 H12A 0.9500 .
C13 C14 1.508(6) .

loop_
_geom_torsion_atom_site_label_1
_geom_torsion_atom_site_label_2
_geom_torsion_atom_site_label_3
_geom_torsion_atom_site_label_4
_geom_torsion
_geom_torsion_site_symmetry_1
_geom_torsion_site_symmetry_4
O1 Cd1 N1 C6 -106.3(3) . .
O8 Cd1 N1 C6 157.6(3) . .
O2 Cd1 N1 C6 3.3(4) . .
O10 Cd1 N1 C6 72.1(3) 6 .
O3 Cd1 N1 C6 170.3(4) . .
O5 Cd1 N1 C6 -6.2(3) . .
Cd2 Cd1 N1 C6 25.8(3) 6 .
O1 Cd1 N1 C2 83.2(3) . .
O8 Cd1 N1 C2 -12.9(4) . .
O2 Cd1 N1 C2 -167.1(3) . .
O10 Cd1 N1 C2 -98.3(3) 6 .
O3 Cd1 N1 C2 -0.2(3) . .
O5 Cd1 N1 C2 -176.6(3) . .
Cd2 Cd1 N1 C2 -144.6(3) 6 .
O7 Cd2 N2 C9 -85.8(3) . .
O3 Cd2 N2 C9 20.3(4) . .
O5 Cd2 N2 C9 96.1(3) 6_556 .
O8 Cd2 N2 C9 -5.0(3) . .
O2 Cd2 N2 C9 153.9(3) 6_556 .
O10 Cd2 N2 C9 178.6(3) . .
Cd1 Cd2 N2 C9 141.6(3) 6_556 .
O7 Cd2 N2 C13 105.8(3) . .
O3 Cd2 N2 C13 -148.1(3) . .
O5 Cd2 N2 C13 -72.3(3) 6_556 .
O8 Cd2 N2 C13 -173.4(3) . .
O2 Cd2 N2 C13 -14.5(4) 6_556 .
O10 Cd2 N2 C13 10.2(3) . .
Cd1 Cd2 N2 C13 -26.8(3) 6_556 .
O1 Cd1 O2 Cd2 147.45(12) . 6
N1 Cd1 O2 Cd2 33.28(19) . 6
O8 Cd1 O2 Cd2 -129.99(11) . 6
O10 Cd1 O2 Cd2 -44.03(9) 6 6
O3 Cd1 O2 Cd2 -119.56(19) . 6
O5 Cd1 O2 Cd2 42.59(9) . 6
O7 Cd2 O3 C1 -91.8(4) . .
N2 Cd2 O3 C1 153.5(3) . .
O5 Cd2 O3 C1 77.8(4) 6_556 .
O8 Cd2 O3 C1 178.4(4) . .
O2 Cd2 O3 C1 5.8(4) 6_556 .
O10 Cd2 O3 C1 17.1(5) . .
Cd1 Cd2 O3 C1 38.7(4) 6_556 .
O7 Cd2 O3 Cd1 89.30(13) . .
N2 Cd2 O3 Cd1 -25.4(2) . .
O5 Cd2 O3 Cd1 -101.14(12) 6_556 .
O8 Cd2 O3 Cd1 -0.51(9) . .
O2 Cd2 O3 Cd1 -173.07(13) 6_556 .
O10 Cd2 O3 Cd1 -161.85(14) . .
Cd1 Cd2 O3 Cd1 -140.22(8) 6_556 .
O1 Cd1 O3 C1 -95.7(3) . .
N1 Cd1 O3 C1 10.2(3) . .
O8 Cd1 O3 C1 -178.6(3) . .
O2 Cd1 O3 C1 170.5(3) . .
O10 Cd1 O3 C1 101.4(3) 6 .
O5 Cd1 O3 C1 14.9(3) . .
Cd2 Cd1 O3 C1 83.5(3) 6 .
O1 Cd1 O3 Cd2 83.36(14) . .
N1 Cd1 O3 Cd2 -170.70(15) . .
O8 Cd1 O3 Cd2 0.52(9) . .
O2 Cd1 O3 Cd2 -10.4(3) . .
O10 Cd1 O3 Cd2 -79.54(12) 6 .
O5 Cd1 O3 Cd2 -165.96(10) . .
Cd2 Cd1 O3 Cd2 -97.44(12) 6 .
O1 Cd1 O5 C7 102.5(3) . .
N1 Cd1 O5 C7 2.6(3) . .
O8 Cd1 O5 C7 -155.1(3) . .
O2 Cd1 O5 C7 -170.4(3) . .
O10 Cd1 O5 C7 -96.0(3) 6 .
O3 Cd1 O5 C7 -2.2(4) . .
Cd2 Cd1 O5 C7 -127.4(3) 6 .
O1 Cd1 O5 Cd2 -130.14(12) . 6
N1 Cd1 O5 Cd2 130.03(13) . 6
O8 Cd1 O5 Cd2 -27.7(2) . 6
O2 Cd1 O5 Cd2 -43.00(10) . 6
O10 Cd1 O5 Cd2 31.37(10) 6 6
O3 Cd1 O5 Cd2 125.23(12) . 6
O1 Cd1 O8 C8 69.0(3) . .
N1 Cd1 O8 C8 173.2(3) . .
O2 Cd1 O8 C8 -24.5(3) . .
O10 Cd1 O8 C8 -97.4(3) 6 .
O3 Cd1 O8 C8 160.6(4) . .
O5 Cd1 O8 C8 -38.9(4) . .
Cd2 Cd1 O8 C8 -58.8(3) 6 .
O1 Cd1 O8 Cd2 -92.12(13) . .
N1 Cd1 O8 Cd2 12.0(2) . .
O2 Cd1 O8 Cd2 174.41(13) . .
O10 Cd1 O8 Cd2 101.48(12) 6 .
O3 Cd1 O8 Cd2 -0.51(9) . .
O5 Cd1 O8 Cd2 159.93(15) . .
Cd2 Cd1 O8 Cd2 140.07(8) 6 .
O7 Cd2 O8 C8 110.7(3) . .
O3 Cd2 O8 C8 -162.5(3) . .
N2 Cd2 O8 C8 -0.4(3) . .
O5 Cd2 O8 C8 -81.1(3) 6_556 .
O2 Cd2 O8 C8 -146.9(3) 6_556 .
O10 Cd2 O8 C8 4.3(4) . .
Cd1 Cd2 O8 C8 -63.8(3) 6_556 .
O7 Cd2 O8 Cd1 -86.24(13) . .
O3 Cd2 O8 Cd1 0.52(9) . .
N2 Cd2 O8 Cd1 162.59(15) . .
O5 Cd2 O8 Cd1 81.89(12) 6_556 .
O2 Cd2 O8 Cd1 16.1(3) 6_556 .
O10 Cd2 O8 Cd1 167.38(10) . .
Cd1 Cd2 O8 Cd1 99.20(12) 6_556 .
O7 Cd2 O10 C14 -111.5(3) . .
O3 Cd2 O10 C14 143.7(3) . .
N2 Cd2 O10 C14 -5.6(3) . .
O5 Cd2 O10 C14 82.1(3) 6_556 .
O8 Cd2 O10 C14 -10.4(3) . .
O2 Cd2 O10 C14 155.5(3) 6_556 .
Cd1 Cd2 O10 C14 113.4(3) 6_556 .
O7 Cd2 O10 Cd1 135.11(10) . 6_556
O3 Cd2 O10 Cd1 30.3(2) . 6_556
N2 Cd2 O10 Cd1 -118.99(13) . 6_556
O5 Cd2 O10 Cd1 -31.27(10) 6_556 6_556
O8 Cd2 O10 Cd1 -123.85(12) . 6_556
O2 Cd2 O10 Cd1 42.07(9) 6_556 6_556
Cd2 O3 C1 O4 -15.6(7) . .
Cd1 O3 C1 O4 163.2(4) . .
Cd2 O3 C1 C2 163.5(3) . .
Cd1 O3 C1 C2 -17.6(5) . .
C6 N1 C2 C3 -2.3(7) . .
Cd1 N1 C2 C3 168.4(4) . .
C6 N1 C2 C1 -178.7(4) . .
Cd1 N1 C2 C1 -8.0(5) . .
O4 C1 C2 N1 -163.7(4) . .
O3 C1 C2 N1 17.1(6) . .
O4 C1 C2 C3 19.9(7) . .
O3 C1 C2 C3 -159.3(4) . .
N1 C2 C3 C4 -0.3(7) . .
C1 C2 C3 C4 175.9(4) . .
C2 C3 C4 C5 2.8(8) . .
C3 C4 C5 C6 -2.7(8) . .
C2 N1 C6 C5 2.3(7) . .
Cd1 N1 C6 C5 -168.1(3) . .
C2 N1 C6 C7 179.1(4) . .
Cd1 N1 C6 C7 8.7(5) . .
C4 C5 C6 N1 0.2(7) . .
C4 C5 C6 C7 -176.4(4) . .
Cd2 O5 C7 O6 67.4(5) 6 .
Cd1 O5 C7 O6 178.3(3) . .
Cd2 O5 C7 C6 -110.4(3) 6 .
Cd1 O5 C7 C6 0.6(5) . .
N1 C6 C7 O6 176.2(4) . .
C5 C6 C7 O6 -7.0(6) . .
N1 C6 C7 O5 -5.9(6) . .
C5 C6 C7 O5 170.9(4) . .
Cd1 O8 C8 O9 24.7(7) . .
Cd2 O8 C8 O9 -176.0(4) . .
Cd1 O8 C8 C9 -154.2(3) . .
Cd2 O8 C8 C9 5.1(5) . .
C13 N2 C9 C10 -0.4(7) . .
Cd2 N2 C9 C10 -169.0(3) . .
C13 N2 C9 C8 177.7(4) . .
Cd2 N2 C9 C8 9.1(5) . .
O9 C8 C9 N2 171.6(4) . .
O8 C8 C9 N2 -9.3(6) . .
O9 C8 C9 C10 -10.3(7) . .
O8 C8 C9 C10 168.8(4) . .
N2 C9 C10 C11 2.2(7) . .
C8 C9 C10 C11 -175.8(4) . .
C9 C10 C11 C12 -1.5(7) . .
C10 C11 C12 C13 -0.8(7) . .
C9 N2 C13 C12 -2.1(6) . .
Cd2 N2 C13 C12 166.3(3) . .
C9 N2 C13 C14 177.9(4) . .
Cd2 N2 C13 C14 -13.8(5) . .
C11 C12 C13 N2 2.7(7) . .
C11 C12 C13 C14 -177.3(4) . .
Cd1 O10 C14 O11 -77.0(5) 6_556 .
Cd2 O10 C14 O11 -179.2(3) . .
Cd1 O10 C14 C13 103.2(3) 6_556 .
Cd2 O10 C14 C13 1.0(5) . .
N2 C13 C14 O11 -171.9(4) . .
C12 C13 C14 O11 8.1(6) . .
N2 C13 C14 O10 7.9(6) . .
C12 C13 C14 O10 -172.1(4) . .
